data_4087252
loop_
_publ_author_name
'Hazra, Susanta'
'Deb, Mayukh'
'Singh, Jatinder'
'Elias, Anil J.'

_publ_section_title
;
 Picolinamide as a Directing Group on Metal Sandwich Compounds: sp2 C--H
 Bond Activation and sp3 C--H Bond Oxidation
;
_journal_name_full Organometallics
_journal_paper_doi 10.1021/acs.organomet.7b00143
_journal_year 2017
_chemical_formula_moiety 'C29 H22 Br2 Fe N2 O'
_chemical_formula_sum 'C29 H22 Br2 Fe N2 O'
_chemical_formula_weight 630.14
_chemical_name_systematic
; 
 ? 
;
_space_group_IT_number 14
_symmetry_cell_setting monoclinic
_symmetry_space_group_name_Hall '-P 2yn'
_symmetry_space_group_name_H-M 'P 1 21/n 1'
_atom_sites_solution_hydrogens geom
_atom_sites_solution_primary direct
_atom_sites_solution_secondary difmap
_audit_creation_method SHELXL-97
_cell_angle_alpha 90.00
_cell_angle_beta 90.361(3)
_cell_angle_gamma 90.00
_cell_formula_units_Z 8
_cell_length_a 15.2890(17)
_cell_length_b 16.8883(19)
_cell_length_c 19.721(2)
_cell_measurement_reflns_used 2402
_cell_measurement_temperature 298(2)
_cell_measurement_theta_max 18.41
_cell_measurement_theta_min 2.39
_cell_volume 5092.0(10)
_computing_cell_refinement 'Bruker SMART'
_computing_data_collection 'Bruker SMART'
_computing_data_reduction 'Bruker SAINT'
_computing_molecular_graphics 'Bruker SHELXTL'
_computing_publication_material 'Bruker SHELXTL'
_computing_structure_refinement 'SHELXL-97 (Sheldrick, 1997)'
_computing_structure_solution 'SHELXS-97 (Sheldrick, 1990)'
_diffrn_ambient_temperature 298(2)
_diffrn_measured_fraction_theta_full 0.996
_diffrn_measured_fraction_theta_max 0.996
_diffrn_measurement_device_type 'CCD area detector'
_diffrn_measurement_method 'phi and omega scans'
_diffrn_radiation_monochromator graphite
_diffrn_radiation_source 'fine-focus sealed tube'
_diffrn_radiation_type MoK\a
_diffrn_radiation_wavelength 0.71073
_diffrn_reflns_av_R_equivalents 0.0707
_diffrn_reflns_av_sigmaI/netI 0.0949
_diffrn_reflns_limit_h_max 18
_diffrn_reflns_limit_h_min -11
_diffrn_reflns_limit_k_max 20
_diffrn_reflns_limit_k_min -19
_diffrn_reflns_limit_l_max 23
_diffrn_reflns_limit_l_min -23
_diffrn_reflns_number 26506
_diffrn_reflns_theta_full 25.00
_diffrn_reflns_theta_max 25.00
_diffrn_reflns_theta_min 1.59
_exptl_absorpt_coefficient_mu 3.756
_exptl_absorpt_correction_T_max 0.512
_exptl_absorpt_correction_T_min 0.421
_exptl_absorpt_correction_type multi-scan
_exptl_absorpt_process_details '(SADABS; Bruker, 2000)'
_exptl_crystal_colour orange
_exptl_crystal_density_diffrn 1.644
_exptl_crystal_density_method 'not measured'
_exptl_crystal_description block
_exptl_crystal_F_000 2512.0
_exptl_crystal_size_max 0.245
_exptl_crystal_size_mid 0.194
_exptl_crystal_size_min 0.178
_refine_diff_density_max 0.615
_refine_diff_density_min -0.366
_refine_diff_density_rms 0.075
_refine_ls_extinction_method none
_refine_ls_goodness_of_fit_ref 0.977
_refine_ls_hydrogen_treatment mixed
_refine_ls_matrix_type full
_refine_ls_number_parameters 631
_refine_ls_number_reflns 8927
_refine_ls_number_restraints 0
_refine_ls_restrained_S_all 0.977
_refine_ls_R_factor_all 0.1311
_refine_ls_R_factor_gt 0.0541
_refine_ls_shift/su_max 0.017
_refine_ls_shift/su_mean 0.003
_refine_ls_structure_factor_coef Fsqd
_refine_ls_weighting_details 'calc w=1/[\s^2^(Fo^2^)+(0.0550P)^2^+0.0000P] where P=(Fo^2^+2Fc^2^)/3'
_refine_ls_weighting_scheme calc
_refine_ls_wR_factor_gt 0.1113
_refine_ls_wR_factor_ref 0.1417
_reflns_number_gt 4467
_reflns_number_total 8959
_reflns_threshold_expression >2sigma(I)
_cod_data_source_file om7b00143_si_002.cif
_cod_data_source_block 5e
_cod_depositor_comments
;
The following automatic conversions were performed:

'_symmetry_cell_setting' value 'Monoclinic' changed to 'monoclinic'
according to
/home/data/users/saulius/crontab/automatic-downloads/rss-feeds/ACS/lib/dictionaries/cif_core.dic
dictionary named 'cif_core.dic' version 2.4.2 from 2011-04-26.

Automatic conversion script
Id: cif_fix_values 4973 2017-02-22 13:04:09Z antanas 
;
_cod_original_cell_volume 5091.8(10)
_cod_original_sg_symbol_Hall -P2yn
_cod_original_sg_symbol_H-M P2(1)/n
_cod_database_code 4087252

loop_
_symmetry_equiv_pos_as_xyz
'x, y, z'
'-x+1/2, y+1/2, -z+1/2'
'-x, -y, -z'
'x-1/2, -y-1/2, z-1/2'

loop_
_atom_site_label
_atom_site_type_symbol
_atom_site_fract_x
_atom_site_fract_y
_atom_site_fract_z
_atom_site_U_iso_or_equiv
_atom_site_adp_type
_atom_site_occupancy
_atom_site_symmetry_multiplicity
_atom_site_calc_flag
_atom_site_refinement_flags
Fe1 Fe 0.07535(5) 0.82039(5) 0.30526(4) 0.0497(2) Uani 1 1 d .
Fe2 Fe 0.94405(5) 0.18303(5) 0.21159(4) 0.0482(2) Uani 1 1 d .
O1 O 0.1039(3) 1.0874(3) 0.4325(2) 0.0864(15) Uani 1 1 d .
O2 O 0.8871(3) -0.0648(2) 0.0252(2) 0.0714(13) Uani 1 1 d .
N1 N 0.1281(3) 0.9567(3) 0.4310(3) 0.0725(16) Uani 1 1 d .
H1 H 0.1683 0.9211 0.4301 0.087 Uiso 1 1 calc R
N2 N 0.2994(4) 0.9780(3) 0.4282(3) 0.0776(17) Uani 1 1 d .
N3 N 0.8869(3) 0.0222(3) 0.1118(2) 0.0518(13) Uani 1 1 d .
H3 H 0.8569 0.0406 0.1451 0.062 Uiso 1 1 calc R
N4 N 0.7130(3) 0.0247(3) 0.1144(3) 0.0616(14) Uani 1 1 d .
Br1 Br 0.40535(5) 0.76880(6) 0.59968(4) 0.1012(3) Uani 1 1 d .
Br2 Br -0.38274(5) 1.00791(6) 0.30454(5) 0.1131(3) Uani 1 1 d .
Br3 Br 1.40971(5) 0.00077(5) 0.23548(4) 0.1007(3) Uani 1 1 d .
Br4 Br 0.61940(6) 0.17463(5) -0.08871(4) 0.1044(3) Uani 1 1 d .
C1 C 0.1524(4) 1.0319(4) 0.4322(3) 0.0535(16) Uani 1 1 d .
C2 C 0.0386(4) 0.9311(4) 0.4310(3) 0.0663(18) Uani 1 1 d .
H2A H 0.0030 0.9691 0.4063 0.080 Uiso 1 1 calc R
H2B H 0.0176 0.9290 0.4773 0.080 Uiso 1 1 calc R
C3 C 0.0292(4) 0.8502(3) 0.3985(3) 0.0521(15) Uani 1 1 d .
C4 C 0.0889(4) 0.7852(4) 0.4050(3) 0.0507(15) Uani 1 1 d .
C5 C 0.0549(4) 0.7229(3) 0.3639(3) 0.0598(17) Uani 1 1 d .
H5 H 0.0830 0.6714 0.3573 0.072 Uiso 1 1 calc R
C6 C -0.0242(4) 0.7469(3) 0.3333(3) 0.0560(16) Uani 1 1 d .
H6 H -0.0610 0.7151 0.3029 0.067 Uiso 1 1 calc R
C7 C -0.0414(4) 0.8258(3) 0.3557(3) 0.0522(15) Uani 1 1 d .
C8 C 0.1642(4) 0.7819(3) 0.4508(3) 0.0547(16) Uani 1 1 d .
C9 C 0.1580(5) 0.8021(4) 0.5182(3) 0.077(2) Uani 1 1 d .
H9 H 0.1036 0.8172 0.5347 0.093 Uiso 1 1 calc R
C10 C 0.2277(5) 0.8010(4) 0.5622(3) 0.076(2) Uani 1 1 d .
H10 H 0.2207 0.8172 0.6069 0.092 Uiso 1 1 calc R
C11 C 0.3071(4) 0.7762(4) 0.5400(3) 0.0671(18) Uani 1 1 d .
C12 C 0.3189(4) 0.7551(4) 0.4735(4) 0.0682(19) Uani 1 1 d .
H12 H 0.3735 0.7387 0.4583 0.082 Uiso 1 1 calc R
C13 C 0.2482(4) 0.7587(3) 0.4292(3) 0.0601(18) Uani 1 1 d .
H13 H 0.2564 0.7455 0.3839 0.072 Uiso 1 1 calc R
C14 C -0.1212(4) 0.8717(3) 0.3406(3) 0.0524(15) Uani 1 1 d .
C15 C -0.1603(4) 0.9137(4) 0.3917(3) 0.0665(18) Uani 1 1 d .
H15 H -0.1346 0.9146 0.4346 0.080 Uiso 1 1 calc R
C16 C -0.2377(4) 0.9550(4) 0.3805(4) 0.0707(19) Uani 1 1 d .
H16 H -0.2630 0.9839 0.4154 0.085 Uiso 1 1 calc R
C17 C -0.2765(4) 0.9529(4) 0.3179(4) 0.0666(18) Uani 1 1 d .
C18 C -0.2393(4) 0.9127(4) 0.2655(3) 0.0645(18) Uani 1 1 d .
H18 H -0.2650 0.9125 0.2227 0.077 Uiso 1 1 calc R
C19 C -0.1617(4) 0.8720(4) 0.2780(3) 0.0641(17) Uani 1 1 d .
H19 H -0.1362 0.8439 0.2428 0.077 Uiso 1 1 calc R
C20 C 0.2500(5) 1.0424(4) 0.4354(3) 0.0566(17) Uani 1 1 d .
C21 C 0.2857(5) 1.1159(4) 0.4446(3) 0.077(2) Uani 1 1 d .
H21 H 0.2501 1.1603 0.4486 0.093 Uiso 1 1 calc R
C22 C 0.3758(6) 1.1230(5) 0.4479(4) 0.096(3) Uani 1 1 d .
H22 H 0.4008 1.1725 0.4551 0.115 Uiso 1 1 calc R
C23 C 0.4282(5) 1.0583(6) 0.4408(4) 0.099(3) Uani 1 1 d .
H23 H 0.4888 1.0620 0.4421 0.119 Uiso 1 1 calc R
C24 C 0.3858(6) 0.9871(5) 0.4316(4) 0.103(3) Uani 1 1 d .
H24 H 0.4201 0.9419 0.4275 0.124 Uiso 1 1 calc R
C25 C 0.1821(5) 0.8823(5) 0.2750(3) 0.074(2) Uani 1 1 d .
H25 H 0.2281 0.9037 0.3046 0.089 Uiso 1 1 calc R
C26 C 0.1059(5) 0.9219(4) 0.2541(4) 0.077(2) Uani 1 1 d .
H26 H 0.0887 0.9759 0.2667 0.093 Uiso 1 1 calc R
C27 C 0.0585(5) 0.8699(6) 0.2124(4) 0.088(2) Uani 1 1 d .
H27 H 0.0021 0.8813 0.1906 0.106 Uiso 1 1 calc R
C28 C 0.1053(6) 0.8004(5) 0.2063(3) 0.081(2) Uani 1 1 d .
H28 H 0.0880 0.7541 0.1795 0.097 Uiso 1 1 calc R
C29 C 0.1814(5) 0.8077(5) 0.2451(4) 0.079(2) Uani 1 1 d .
H29 H 0.2269 0.7673 0.2502 0.095 Uiso 1 1 calc R
C30 C 0.8469(4) -0.0258(3) 0.0687(3) 0.0493(15) Uani 1 1 d .
C31 C 0.9774(3) 0.0457(3) 0.1071(3) 0.0493(15) Uani 1 1 d .
H31A H 0.9979 0.0364 0.0614 0.059 Uiso 1 1 calc R
H31B H 1.0123 0.0136 0.1378 0.059 Uiso 1 1 calc R
C32 C 0.9896(3) 0.1317(3) 0.1246(2) 0.0400(13) Uani 1 1 d .
C33 C 0.9317(4) 0.1954(3) 0.1077(3) 0.0488(15) Uani 1 1 d .
C34 C 0.9658(4) 0.2656(3) 0.1383(3) 0.0548(16) Uani 1 1 d .
H34 H 0.9390 0.3183 0.1360 0.066 Uiso 1 1 calc R
C35 C 1.0440(4) 0.2463(3) 0.1730(3) 0.0561(16) Uani 1 1 d .
H35 H 1.0812 0.2834 0.1982 0.067 Uiso 1 1 calc R
C36 C 1.0602(4) 0.1640(3) 0.1642(3) 0.0479(15) Uani 1 1 d .
C37 C 1.1412(4) 0.1207(3) 0.1850(3) 0.0481(15) Uani 1 1 d .
C38 C 1.1843(4) 0.0729(3) 0.1375(3) 0.0551(16) Uani 1 1 d .
H38 H 1.1588 0.0653 0.0951 0.066 Uiso 1 1 calc R
C39 C 1.2644(4) 0.0364(4) 0.1520(3) 0.0600(17) Uani 1 1 d .
H39 H 1.2922 0.0044 0.1204 0.072 Uiso 1 1 calc R
C40 C 1.3001(4) 0.0495(4) 0.2146(3) 0.0614(17) Uani 1 1 d .
C41 C 1.2603(4) 0.0951(4) 0.2626(3) 0.0650(18) Uani 1 1 d .
H41 H 1.2866 0.1021 0.3048 0.078 Uiso 1 1 calc R
C42 C 1.1807(4) 0.1309(3) 0.2482(3) 0.0567(16) Uani 1 1 d .
H42 H 1.1536 0.1618 0.2810 0.068 Uiso 1 1 calc R
C43 C 0.8544(4) 0.1915(3) 0.0621(3) 0.0523(15) Uani 1 1 d .
C44 C 0.8635(4) 0.1566(3) -0.0018(3) 0.0543(16) Uani 1 1 d .
H44 H 0.9176 0.1367 -0.0147 0.065 Uiso 1 1 calc R
C45 C 0.7935(5) 0.1514(3) -0.0458(3) 0.0628(18) Uani 1 1 d .
H45 H 0.7996 0.1276 -0.0881 0.075 Uiso 1 1 calc R
C46 C 0.7136(4) 0.1823(4) -0.0259(3) 0.0635(17) Uani 1 1 d .
C47 C 0.7037(4) 0.2169(4) 0.0357(3) 0.0674(19) Uani 1 1 d .
H47 H 0.6495 0.2369 0.0481 0.081 Uiso 1 1 calc R
C48 C 0.7734(4) 0.2225(4) 0.0798(3) 0.0627(18) Uani 1 1 d .
H48 H 0.7664 0.2472 0.1216 0.075 Uiso 1 1 calc R
C49 C 0.7493(4) -0.0272(3) 0.0735(3) 0.0497(15) Uani 1 1 d .
C50 C 0.7007(4) -0.0787(4) 0.0350(3) 0.073(2) Uani 1 1 d .
H50 H 0.7286 -0.1149 0.0069 0.088 Uiso 1 1 calc R
C51 C 0.6114(5) -0.0770(5) 0.0376(4) 0.098(3) Uani 1 1 d .
H51 H 0.5775 -0.1116 0.0119 0.117 Uiso 1 1 calc R
C52 C 0.5745(5) -0.0235(5) 0.0787(4) 0.081(2) Uani 1 1 d .
H52 H 0.5140 -0.0200 0.0819 0.098 Uiso 1 1 calc R
C53 C 0.6274(5) 0.0262(4) 0.1162(4) 0.079(2) Uani 1 1 d .
H53 H 0.6007 0.0630 0.1444 0.095 Uiso 1 1 calc R
C54 C 0.8400(5) 0.2204(5) 0.2674(3) 0.079(2) Uani 1 1 d .
H54 H 0.8000 0.2637 0.2558 0.095 Uiso 1 1 calc R
C55 C 0.9175(6) 0.2265(5) 0.3056(3) 0.079(2) Uani 1 1 d .
H55 H 0.9415 0.2751 0.3256 0.094 Uiso 1 1 calc R
C56 C 0.9526(4) 0.1514(6) 0.3111(3) 0.079(2) Uani 1 1 d .
H56 H 1.0066 0.1376 0.3355 0.095 Uiso 1 1 calc R
C57 C 0.8979(6) 0.0986(4) 0.2776(4) 0.075(2) Uani 1 1 d .
H57 H 0.9060 0.0412 0.2739 0.090 Uiso 1 1 calc R
C58 C 0.8293(4) 0.1419(5) 0.2512(3) 0.070(2) Uani 1 1 d .
H58 H 0.7804 0.1201 0.2248 0.084 Uiso 1 1 calc R

loop_
_atom_site_aniso_label
_atom_site_aniso_U_11
_atom_site_aniso_U_22
_atom_site_aniso_U_33
_atom_site_aniso_U_23
_atom_site_aniso_U_13
_atom_site_aniso_U_12
Fe1 0.0484(6) 0.0486(5) 0.0521(5) 0.0046(4) 0.0073(4) 0.0022(4)
Fe2 0.0448(5) 0.0548(5) 0.0449(5) -0.0020(4) 0.0056(4) -0.0008(4)
O1 0.069(3) 0.063(3) 0.128(4) 0.006(3) 0.011(3) 0.026(3)
O2 0.055(3) 0.081(3) 0.078(3) -0.033(3) 0.011(2) -0.016(2)
N1 0.052(4) 0.052(4) 0.113(5) -0.019(3) -0.002(3) 0.008(3)
N2 0.051(4) 0.073(4) 0.109(5) -0.013(3) -0.005(3) -0.005(3)
N3 0.045(3) 0.063(3) 0.048(3) -0.009(3) 0.003(2) -0.011(3)
N4 0.045(4) 0.071(4) 0.069(4) -0.018(3) 0.008(3) 0.005(3)
Br1 0.0699(6) 0.1444(8) 0.0891(6) 0.0055(5) -0.0185(4) -0.0031(5)
Br2 0.0597(6) 0.1565(9) 0.1230(7) 0.0132(6) -0.0075(5) 0.0372(5)
Br3 0.0523(5) 0.1421(8) 0.1074(6) 0.0076(5) -0.0173(4) 0.0170(5)
Br4 0.0814(6) 0.1173(7) 0.1141(7) -0.0046(5) -0.0415(5) -0.0010(5)
C1 0.044(4) 0.073(5) 0.043(4) -0.006(3) 0.001(3) 0.000(4)
C2 0.036(4) 0.076(5) 0.088(5) -0.014(4) 0.001(3) 0.007(3)
C3 0.045(4) 0.057(4) 0.054(4) -0.001(3) 0.013(3) 0.004(3)
C4 0.049(4) 0.061(4) 0.042(3) 0.006(3) 0.014(3) 0.000(3)
C5 0.077(5) 0.044(4) 0.059(4) 0.008(3) 0.018(4) 0.004(3)
C6 0.057(4) 0.053(4) 0.058(4) 0.011(3) 0.000(3) -0.007(3)
C7 0.047(4) 0.052(4) 0.057(4) 0.003(3) 0.010(3) -0.002(3)
C8 0.053(4) 0.063(4) 0.048(4) 0.012(3) 0.012(3) 0.009(3)
C9 0.050(5) 0.127(6) 0.054(4) -0.003(4) 0.010(4) 0.018(4)
C10 0.058(5) 0.121(6) 0.051(4) -0.010(4) 0.022(4) 0.013(4)
C11 0.068(5) 0.085(5) 0.048(4) 0.006(4) 0.002(4) -0.001(4)
C12 0.052(5) 0.070(5) 0.083(5) 0.014(4) 0.010(4) 0.010(3)
C13 0.076(5) 0.062(4) 0.042(4) 0.010(3) 0.017(4) 0.011(4)
C14 0.035(4) 0.060(4) 0.062(4) 0.002(3) 0.008(3) -0.008(3)
C15 0.049(4) 0.081(5) 0.070(5) 0.008(4) 0.006(4) 0.010(4)
C16 0.051(5) 0.085(5) 0.077(5) -0.004(4) 0.014(4) 0.011(4)
C17 0.038(4) 0.080(5) 0.082(5) 0.008(4) 0.003(4) 0.005(3)
C18 0.041(4) 0.089(5) 0.063(4) 0.009(4) -0.006(3) -0.002(4)
C19 0.054(5) 0.066(4) 0.072(5) -0.003(4) 0.007(4) -0.009(4)
C20 0.075(5) 0.051(4) 0.043(4) -0.010(3) 0.002(3) 0.000(4)
C21 0.080(6) 0.074(5) 0.078(5) -0.019(4) 0.009(4) -0.011(4)
C22 0.108(8) 0.088(6) 0.092(6) -0.030(5) 0.006(5) -0.030(6)
C23 0.065(6) 0.124(8) 0.109(7) -0.020(6) -0.003(5) -0.027(6)
C24 0.081(7) 0.091(7) 0.138(8) -0.012(5) -0.009(6) 0.014(5)
C25 0.071(6) 0.087(6) 0.064(5) 0.010(4) 0.004(4) -0.023(4)
C26 0.069(6) 0.062(5) 0.101(6) 0.032(4) 0.027(5) 0.001(4)
C27 0.065(6) 0.115(7) 0.085(6) 0.051(5) 0.007(5) 0.002(6)
C28 0.095(7) 0.105(7) 0.042(4) -0.006(4) 0.018(4) -0.018(5)
C29 0.070(6) 0.096(6) 0.072(5) 0.018(4) 0.031(4) 0.027(5)
C30 0.056(4) 0.051(4) 0.041(3) -0.001(3) 0.003(3) -0.005(3)
C31 0.040(4) 0.051(4) 0.057(4) -0.001(3) 0.000(3) -0.008(3)
C32 0.032(3) 0.051(4) 0.037(3) -0.003(3) 0.010(3) -0.009(3)
C33 0.049(4) 0.047(4) 0.050(4) 0.007(3) 0.003(3) 0.006(3)
C34 0.058(4) 0.050(4) 0.056(4) 0.010(3) 0.004(3) 0.004(3)
C35 0.063(5) 0.047(4) 0.058(4) -0.004(3) 0.009(3) -0.006(3)
C36 0.039(4) 0.054(4) 0.050(4) 0.003(3) 0.011(3) -0.002(3)
C37 0.050(4) 0.048(4) 0.046(4) 0.000(3) 0.006(3) -0.011(3)
C38 0.048(4) 0.063(4) 0.053(4) 0.001(3) -0.006(3) -0.011(3)
C39 0.045(4) 0.070(4) 0.065(4) -0.007(3) 0.000(3) 0.001(3)
C40 0.039(4) 0.074(5) 0.071(5) 0.006(4) 0.003(4) -0.007(3)
C41 0.059(5) 0.090(5) 0.046(4) 0.000(4) -0.008(4) -0.019(4)
C42 0.055(4) 0.058(4) 0.057(4) 0.000(3) 0.002(3) -0.014(3)
C43 0.053(4) 0.054(4) 0.050(4) 0.009(3) -0.003(3) -0.006(3)
C44 0.048(4) 0.067(4) 0.048(4) 0.006(3) 0.006(3) 0.002(3)
C45 0.079(5) 0.066(4) 0.044(4) -0.003(3) -0.004(4) -0.009(4)
C46 0.053(5) 0.063(4) 0.075(5) 0.016(4) -0.013(4) 0.005(4)
C47 0.057(5) 0.087(5) 0.059(4) -0.002(4) 0.013(4) 0.014(4)
C48 0.053(5) 0.077(5) 0.058(4) 0.001(3) -0.002(4) 0.019(4)
C49 0.035(4) 0.059(4) 0.056(4) 0.003(3) -0.001(3) -0.011(3)
C50 0.053(5) 0.084(5) 0.083(5) -0.028(4) 0.016(4) -0.007(4)
C51 0.052(5) 0.121(7) 0.120(7) -0.043(5) 0.002(5) -0.026(5)
C52 0.039(4) 0.112(6) 0.093(6) -0.012(5) 0.007(4) 0.002(4)
C53 0.048(5) 0.099(6) 0.091(5) -0.029(4) 0.012(4) 0.004(4)
C54 0.072(6) 0.100(6) 0.066(5) 0.000(4) 0.019(4) 0.040(5)
C55 0.092(6) 0.092(6) 0.052(4) -0.029(4) 0.024(4) -0.034(5)
C56 0.045(5) 0.149(8) 0.044(4) 0.023(5) 0.005(3) 0.011(5)
C57 0.080(6) 0.064(5) 0.082(5) 0.009(4) 0.038(5) -0.003(5)
C58 0.046(5) 0.114(7) 0.049(4) -0.007(4) 0.013(3) -0.003(5)

loop_
_atom_type_symbol
_atom_type_description
_atom_type_scat_dispersion_real
_atom_type_scat_dispersion_imag
_atom_type_scat_source
C C 0.0033 0.0016 'International Tables Vol C Tables 4.2.6.8 and 6.1.1.4'
H H 0.0000 0.0000 'International Tables Vol C Tables 4.2.6.8 and 6.1.1.4'
N N 0.0061 0.0033 'International Tables Vol C Tables 4.2.6.8 and 6.1.1.4'
O O 0.0106 0.0060 'International Tables Vol C Tables 4.2.6.8 and 6.1.1.4'
Fe Fe 0.3463 0.8444 'International Tables Vol C Tables 4.2.6.8 and 6.1.1.4'
Br Br -0.2901 2.4595 'International Tables Vol C Tables 4.2.6.8 and 6.1.1.4'

loop_
_geom_angle_atom_site_label_1
_geom_angle_atom_site_label_2
_geom_angle_atom_site_label_3
_geom_angle
C29 Fe1 C27 67.2(3)
C29 Fe1 C25 40.1(3)
C27 Fe1 C25 67.7(3)
C29 Fe1 C28 40.1(3)
C27 Fe1 C28 39.7(3)
C25 Fe1 C28 67.5(3)
C29 Fe1 C5 111.9(3)
C27 Fe1 C5 145.8(4)
C25 Fe1 C5 135.2(3)
C28 Fe1 C5 116.5(3)
C29 Fe1 C3 146.9(3)
C27 Fe1 C3 132.1(3)
C25 Fe1 C3 115.0(3)
C28 Fe1 C3 171.0(3)
C5 Fe1 C3 68.4(2)
C29 Fe1 C6 134.0(3)
C27 Fe1 C6 113.9(3)
C25 Fe1 C6 173.5(3)
C28 Fe1 C6 109.4(3)
C5 Fe1 C6 40.3(2)
C3 Fe1 C6 69.1(2)
C29 Fe1 C26 67.3(3)
C27 Fe1 C26 40.3(3)
C25 Fe1 C26 40.3(2)
C28 Fe1 C26 67.2(3)
C5 Fe1 C26 173.7(3)
C3 Fe1 C26 108.6(3)
C6 Fe1 C26 144.7(3)
C29 Fe1 C7 172.1(3)
C27 Fe1 C7 108.3(3)
C25 Fe1 C7 145.4(3)
C28 Fe1 C7 132.4(3)
C5 Fe1 C7 67.9(2)
C3 Fe1 C7 40.9(2)
C6 Fe1 C7 40.8(2)
C26 Fe1 C7 113.8(3)
C29 Fe1 C4 116.9(3)
C27 Fe1 C4 172.1(3)
C25 Fe1 C4 110.6(3)
C28 Fe1 C4 147.6(3)
C5 Fe1 C4 40.6(2)
C3 Fe1 C4 40.9(2)
C6 Fe1 C4 68.7(2)
C26 Fe1 C4 133.6(3)
C7 Fe1 C4 68.5(2)
C35 Fe2 C36 41.1(2)
C35 Fe2 C56 117.2(3)
C36 Fe2 C56 110.4(3)
C35 Fe2 C55 107.9(3)
C36 Fe2 C55 130.8(3)
C56 Fe2 C55 39.6(3)
C35 Fe2 C34 40.8(2)
C36 Fe2 C34 68.7(2)
C56 Fe2 C34 148.5(3)
C55 Fe2 C34 115.7(3)
C35 Fe2 C54 129.4(3)
C36 Fe2 C54 168.8(3)
C56 Fe2 C54 66.8(3)
C55 Fe2 C54 40.3(3)
C34 Fe2 C54 107.6(3)
C35 Fe2 C58 167.6(3)
C36 Fe2 C58 150.9(3)
C56 Fe2 C58 66.0(3)
C55 Fe2 C58 66.3(3)
C34 Fe2 C58 130.3(3)
C54 Fe2 C58 39.2(3)
C35 Fe2 C32 69.3(2)
C36 Fe2 C32 41.2(2)
C56 Fe2 C32 132.5(3)
C55 Fe2 C32 170.2(3)
C34 Fe2 C32 68.8(2)
C54 Fe2 C32 148.6(3)
C58 Fe2 C32 118.2(3)
C35 Fe2 C57 150.3(3)
C36 Fe2 C57 119.0(3)
C56 Fe2 C57 39.6(3)
C55 Fe2 C57 66.6(3)
C34 Fe2 C57 168.8(3)
C54 Fe2 C57 66.5(3)
C58 Fe2 C57 39.2(3)
C32 Fe2 C57 110.9(2)
C35 Fe2 C33 68.7(2)
C36 Fe2 C33 68.6(2)
C56 Fe2 C33 170.5(3)
C55 Fe2 C33 148.0(3)
C34 Fe2 C33 40.7(2)
C54 Fe2 C33 115.9(3)
C58 Fe2 C33 109.9(3)
C32 Fe2 C33 40.7(2)
C57 Fe2 C33 131.9(3)
C1 N1 C2 123.8(5)
C1 N1 H1 118.1
C2 N1 H1 118.1
C24 N2 C20 117.7(6)
C30 N3 C31 124.6(5)
C30 N3 H3 117.7
C31 N3 H3 117.7
C53 N4 C49 117.0(6)
O1 C1 N1 125.3(6)
O1 C1 C20 121.5(6)
N1 C1 C20 113.1(6)
N1 C2 C3 111.1(5)
N1 C2 H2A 109.4
C3 C2 H2A 109.4
N1 C2 H2B 109.4
C3 C2 H2B 109.4
H2A C2 H2B 108.0
C7 C3 C4 108.1(5)
C7 C3 C2 125.4(5)
C4 C3 C2 126.4(6)
C7 C3 Fe1 70.1(3)
C4 C3 Fe1 70.6(3)
C2 C3 Fe1 124.8(4)
C5 C4 C3 106.6(6)
C5 C4 C8 127.4(6)
C3 C4 C8 125.8(6)
C5 C4 Fe1 68.6(3)
C3 C4 Fe1 68.6(3)
C8 C4 Fe1 132.4(4)
C6 C5 C4 109.9(6)
C6 C5 Fe1 70.1(3)
C4 C5 Fe1 70.7(3)
C6 C5 H5 125.0
C4 C5 H5 125.0
Fe1 C5 H5 125.0
C5 C6 C7 107.2(6)
C5 C6 Fe1 69.6(3)
C7 C6 Fe1 69.9(3)
C5 C6 H6 126.4
C7 C6 H6 126.4
Fe1 C6 H6 126.4
C3 C7 C6 108.2(5)
C3 C7 C14 126.1(6)
C6 C7 C14 125.6(6)
C3 C7 Fe1 69.1(3)
C6 C7 Fe1 69.3(3)
C14 C7 Fe1 130.3(4)
C9 C8 C13 115.4(6)
C9 C8 C4 122.0(6)
C13 C8 C4 122.6(5)
C10 C9 C8 123.4(6)
C10 C9 H9 118.3
C8 C9 H9 118.3
C11 C10 C9 119.6(6)
C11 C10 H10 120.2
C9 C10 H10 120.2
C10 C11 C12 120.7(6)
C10 C11 Br1 121.6(5)
C12 C11 Br1 117.7(5)
C11 C12 C13 118.9(6)
C11 C12 H12 120.5
C13 C12 H12 120.5
C12 C13 C8 122.0(6)
C12 C13 H13 119.0
C8 C13 H13 119.0
C15 C14 C19 117.4(6)
C15 C14 C7 119.1(6)
C19 C14 C7 123.3(6)
C14 C15 C16 121.0(6)
C14 C15 H15 119.5
C16 C15 H15 119.5
C17 C16 C15 119.7(6)
C17 C16 H16 120.1
C15 C16 H16 120.1
C18 C17 C16 121.1(6)
C18 C17 Br2 120.2(5)
C16 C17 Br2 118.8(5)
C17 C18 C19 118.1(6)
C17 C18 H18 120.9
C19 C18 H18 120.9
C14 C19 C18 122.6(6)
C14 C19 H19 118.7
C18 C19 H19 118.7
N2 C20 C21 121.9(7)
N2 C20 C1 117.5(6)
C21 C20 C1 120.6(7)
C20 C21 C22 118.8(7)
C20 C21 H21 120.6
C22 C21 H21 120.6
C23 C22 C21 120.7(8)
C23 C22 H22 119.7
C21 C22 H22 119.7
C22 C23 C24 116.0(8)
C22 C23 H23 122.0
C24 C23 H23 122.0
N2 C24 C23 124.9(8)
N2 C24 H24 117.5
C23 C24 H24 117.5
C29 C25 C26 107.6(7)
C29 C25 Fe1 69.8(4)
C26 C25 Fe1 70.4(4)
C29 C25 H25 126.2
C26 C25 H25 126.2
Fe1 C25 H25 126.2
C27 C26 C25 107.3(7)
C27 C26 Fe1 69.2(4)
C25 C26 Fe1 69.3(4)
C27 C26 H26 126.3
C25 C26 H26 126.3
Fe1 C26 H26 126.3
C28 C27 C26 108.5(7)
C28 C27 Fe1 70.5(4)
C26 C27 Fe1 70.5(4)
C28 C27 H27 125.7
C26 C27 H27 125.7
Fe1 C27 H27 125.7
C27 C28 C29 107.9(7)
C27 C28 Fe1 69.8(4)
C29 C28 Fe1 69.6(4)
C27 C28 H28 126.0
C29 C28 H28 126.0
Fe1 C28 H28 126.0
C25 C29 C28 108.5(7)
C25 C29 Fe1 70.2(4)
C28 C29 Fe1 70.3(4)
C25 C29 H29 125.7
C28 C29 H29 125.7
Fe1 C29 H29 125.7
O2 C30 N3 122.6(6)
O2 C30 C49 122.1(6)
N3 C30 C49 115.2(5)
N3 C31 C32 111.7(4)
N3 C31 H31A 109.3
C32 C31 H31A 109.3
N3 C31 H31B 109.3
C32 C31 H31B 109.3
H31A C31 H31B 107.9
C33 C32 C36 107.6(5)
C33 C32 C31 126.6(5)
C36 C32 C31 125.7(5)
C33 C32 Fe2 70.4(3)
C36 C32 Fe2 69.0(3)
C31 C32 Fe2 124.0(3)
C34 C33 C32 107.6(5)
C34 C33 C43 125.6(5)
C32 C33 C43 126.6(5)
C34 C33 Fe2 68.6(3)
C32 C33 Fe2 68.9(3)
C43 C33 Fe2 131.6(4)
C35 C34 C33 108.6(5)
C35 C34 Fe2 68.8(3)
C33 C34 Fe2 70.8(3)
C35 C34 H34 125.7
C33 C34 H34 125.7
Fe2 C34 H34 125.7
C34 C35 C36 108.3(5)
C34 C35 Fe2 70.4(3)
C36 C35 Fe2 70.2(3)
C34 C35 H35 125.8
C36 C35 H35 125.8
Fe2 C35 H35 125.8
C35 C36 C32 107.9(5)
C35 C36 C37 126.1(5)
C32 C36 C37 125.6(5)
C35 C36 Fe2 68.7(3)
C32 C36 Fe2 69.8(3)
C37 C36 Fe2 132.5(4)
C42 C37 C38 117.7(6)
C42 C37 C36 122.6(5)
C38 C37 C36 119.4(5)
C39 C38 C37 122.1(6)
C39 C38 H38 119.0
C37 C38 H38 119.0
C40 C39 C38 117.2(6)
C40 C39 H39 121.4
C38 C39 H39 121.4
C39 C40 C41 122.8(6)
C39 C40 Br3 118.0(5)
C41 C40 Br3 119.2(5)
C40 C41 C42 119.9(6)
C40 C41 H41 120.1
C42 C41 H41 120.1
C41 C42 C37 120.3(6)
C41 C42 H42 119.9
C37 C42 H42 119.9
C48 C43 C44 118.7(6)
C48 C43 C33 122.5(5)
C44 C43 C33 118.8(5)
C45 C44 C43 120.9(6)
C45 C44 H44 119.6
C43 C44 H44 119.6
C44 C45 C46 118.7(6)
C44 C45 H45 120.7
C46 C45 H45 120.7
C47 C46 C45 121.2(6)
C47 C46 Br4 121.7(5)
C45 C46 Br4 117.1(5)
C46 C47 C48 120.5(6)
C46 C47 H47 119.8
C48 C47 H47 119.8
C47 C48 C43 120.1(6)
C47 C48 H48 120.0
C43 C48 H48 120.0
N4 C49 C50 122.2(6)
N4 C49 C30 117.0(5)
C50 C49 C30 120.8(6)
C51 C50 C49 120.2(6)
C51 C50 H50 119.9
C49 C50 H50 119.9
C52 C51 C50 117.5(7)
C52 C51 H51 121.3
C50 C51 H51 121.3
C51 C52 C53 119.2(7)
C51 C52 H52 120.4
C53 C52 H52 120.4
N4 C53 C52 123.9(6)
N4 C53 H53 118.1
C52 C53 H53 118.1
C58 C54 C55 107.2(7)
C58 C54 Fe2 70.7(4)
C55 C54 Fe2 69.8(4)
C58 C54 H54 126.4
C55 C54 H54 126.4
Fe2 C54 H54 126.4
C56 C55 C54 107.5(7)
C56 C55 Fe2 70.2(4)
C54 C55 Fe2 69.9(4)
C56 C55 H55 126.2
C54 C55 H55 126.2
Fe2 C55 H55 126.2
C55 C56 C57 108.6(7)
C55 C56 Fe2 70.2(4)
C57 C56 Fe2 71.0(4)
C55 C56 H56 125.7
C57 C56 H56 125.7
Fe2 C56 H56 125.7
C58 C57 C56 107.1(7)
C58 C57 Fe2 69.9(4)
C56 C57 Fe2 69.4(4)
C58 C57 H57 126.4
C56 C57 H57 126.4
Fe2 C57 H57 126.4
C54 C58 C57 109.6(7)
C54 C58 Fe2 70.1(4)
C57 C58 Fe2 70.8(4)
C54 C58 H58 125.2
C57 C58 H58 125.2
Fe2 C58 H58 125.2

loop_
_geom_bond_atom_site_label_1
_geom_bond_atom_site_label_2
_geom_bond_distance
Fe1 C29 2.026(6)
Fe1 C27 2.027(7)
Fe1 C25 2.031(6)
Fe1 C28 2.036(6)
Fe1 C5 2.037(5)
Fe1 C3 2.038(5)
Fe1 C6 2.043(6)
Fe1 C26 2.045(6)
Fe1 C7 2.051(6)
Fe1 C4 2.064(5)
Fe2 C35 2.018(6)
Fe2 C36 2.037(5)
Fe2 C56 2.038(6)
Fe2 C55 2.038(6)
Fe2 C34 2.038(5)
Fe2 C54 2.040(6)
Fe2 C58 2.047(6)
Fe2 C32 2.048(5)
Fe2 C57 2.058(6)
Fe2 C33 2.067(6)
O1 C1 1.196(7)
O2 C30 1.247(6)
N1 C1 1.322(7)
N1 C2 1.436(7)
N1 H1 0.8600
N2 C24 1.332(9)
N2 C20 1.332(7)
N3 C30 1.322(7)
N3 C31 1.443(6)
N3 H3 0.8600
N4 C53 1.310(7)
N4 C49 1.317(7)
Br1 C11 1.906(7)
Br2 C17 1.888(6)
Br3 C40 1.910(6)
Br4 C46 1.898(6)
C1 C20 1.503(8)
C2 C3 1.516(8)
C2 H2A 0.9700
C2 H2B 0.9700
C3 C7 1.427(8)
C3 C4 1.432(8)
C4 C5 1.425(8)
C4 C8 1.460(8)
C5 C6 1.407(8)
C5 H5 0.9800
C6 C7 1.429(7)
C6 H6 0.9800
C7 C14 1.475(8)
C8 C9 1.374(8)
C8 C13 1.412(8)
C9 C10 1.371(9)
C9 H9 0.9300
C10 C11 1.359(8)
C10 H10 0.9300
C11 C12 1.373(8)
C12 C13 1.386(8)
C12 H12 0.9300
C13 H13 0.9300
C14 C15 1.373(7)
C14 C19 1.376(8)
C15 C16 1.391(8)
C15 H15 0.9300
C16 C17 1.366(8)
C16 H16 0.9300
C17 C18 1.363(8)
C18 C19 1.392(8)
C18 H18 0.9300
C19 H19 0.9300
C20 C21 1.368(8)
C21 C22 1.383(9)
C21 H21 0.9300
C22 C23 1.363(10)
C22 H22 0.9300
C23 C24 1.377(10)
C23 H23 0.9300
C24 H24 0.9300
C25 C29 1.391(9)
C25 C26 1.403(9)
C25 H25 0.9800
C26 C27 1.402(10)
C26 H26 0.9800
C27 C28 1.380(9)
C27 H27 0.9800
C28 C29 1.394(10)
C28 H28 0.9800
C29 H29 0.9800
C30 C49 1.496(8)
C31 C32 1.503(7)
C31 H31A 0.9700
C31 H31B 0.9700
C32 C33 1.432(7)
C32 C36 1.436(7)
C33 C34 1.427(7)
C33 C43 1.483(8)
C34 C35 1.413(8)
C34 H34 0.9800
C35 C36 1.423(7)
C35 H35 0.9800
C36 C37 1.493(8)
C37 C42 1.393(7)
C37 C38 1.403(7)
C38 C39 1.400(8)
C38 H38 0.9300
C39 C40 1.364(8)
C39 H39 0.9300
C40 C41 1.365(8)
C41 C42 1.387(8)
C41 H41 0.9300
C42 H42 0.9300
C43 C48 1.392(7)
C43 C44 1.397(7)
C44 C45 1.378(8)
C44 H44 0.9300
C45 C46 1.388(8)
C45 H45 0.9300
C46 C47 1.357(8)
C47 C48 1.375(8)
C47 H47 0.9300
C48 H48 0.9300
C49 C50 1.371(8)
C50 C51 1.368(8)
C50 H50 0.9300
C51 C52 1.340(9)
C51 H51 0.9300
C52 C53 1.376(9)
C52 H52 0.9300
C53 H53 0.9300
C54 C58 1.372(9)
C54 C55 1.403(10)
C54 H54 0.9800
C55 C56 1.382(9)
C55 H55 0.9800
C56 C57 1.388(9)
C56 H56 0.9800
C57 C58 1.378(9)
C57 H57 0.9800
C58 H58 0.9800

loop_
_geom_torsion_atom_site_label_1
_geom_torsion_atom_site_label_2
_geom_torsion_atom_site_label_3
_geom_torsion_atom_site_label_4
_geom_torsion
C2 N1 C1 O1 -1.0(10)
C2 N1 C1 C20 177.1(5)
C1 N1 C2 C3 154.3(5)
N1 C2 C3 C7 -141.6(6)
N1 C2 C3 C4 38.1(8)
N1 C2 C3 Fe1 -52.4(7)
C29 Fe1 C3 C7 -178.0(5)
C27 Fe1 C3 C7 66.5(5)
C25 Fe1 C3 C7 148.2(4)
C28 Fe1 C3 C7 44.1(19)
C5 Fe1 C3 C7 -80.7(4)
C6 Fe1 C3 C7 -37.3(3)
C26 Fe1 C3 C7 105.2(4)
C4 Fe1 C3 C7 -118.6(5)
C29 Fe1 C3 C4 -59.4(6)
C27 Fe1 C3 C4 -174.9(4)
C25 Fe1 C3 C4 -93.2(4)
C28 Fe1 C3 C4 162.7(17)
C5 Fe1 C3 C4 37.9(4)
C6 Fe1 C3 C4 81.3(4)
C26 Fe1 C3 C4 -136.2(4)
C7 Fe1 C3 C4 118.6(5)
C29 Fe1 C3 C2 62.0(7)
C27 Fe1 C3 C2 -53.5(7)
C25 Fe1 C3 C2 28.3(6)
C28 Fe1 C3 C2 -75.8(19)
C5 Fe1 C3 C2 159.3(6)
C6 Fe1 C3 C2 -157.2(6)
C26 Fe1 C3 C2 -14.8(6)
C7 Fe1 C3 C2 -119.9(7)
C4 Fe1 C3 C2 121.5(7)
C7 C3 C4 C5 1.9(6)
C2 C3 C4 C5 -177.9(5)
Fe1 C3 C4 C5 -58.4(4)
C7 C3 C4 C8 -172.1(5)
C2 C3 C4 C8 8.1(9)
Fe1 C3 C4 C8 127.7(5)
C7 C3 C4 Fe1 60.3(4)
C2 C3 C4 Fe1 -119.5(6)
C29 Fe1 C4 C5 -93.0(5)
C27 Fe1 C4 C5 147(2)
C25 Fe1 C4 C5 -136.5(4)
C28 Fe1 C4 C5 -56.2(7)
C3 Fe1 C4 C5 118.8(5)
C6 Fe1 C4 C5 36.7(3)
C26 Fe1 C4 C5 -176.4(4)
C7 Fe1 C4 C5 80.7(4)
C29 Fe1 C4 C3 148.2(4)
C27 Fe1 C4 C3 29(2)
C25 Fe1 C4 C3 104.7(4)
C28 Fe1 C4 C3 -175.0(5)
C5 Fe1 C4 C3 -118.8(5)
C6 Fe1 C4 C3 -82.2(4)
C26 Fe1 C4 C3 64.8(5)
C7 Fe1 C4 C3 -38.1(3)
C29 Fe1 C4 C8 28.7(7)
C27 Fe1 C4 C8 -91(2)
C25 Fe1 C4 C8 -14.7(7)
C28 Fe1 C4 C8 65.5(9)
C5 Fe1 C4 C8 121.7(8)
C3 Fe1 C4 C8 -119.5(7)
C6 Fe1 C4 C8 158.4(7)
C26 Fe1 C4 C8 -54.6(7)
C7 Fe1 C4 C8 -157.6(7)
C3 C4 C5 C6 -1.0(6)
C8 C4 C5 C6 172.9(5)
Fe1 C4 C5 C6 -59.3(4)
C3 C4 C5 Fe1 58.3(4)
C8 C4 C5 Fe1 -127.8(6)
C29 Fe1 C5 C6 -133.0(4)
C27 Fe1 C5 C6 -51.7(6)
C25 Fe1 C5 C6 -173.1(4)
C28 Fe1 C5 C6 -89.1(5)
C3 Fe1 C5 C6 82.7(4)
C26 Fe1 C5 C6 146(2)
C7 Fe1 C5 C6 38.5(3)
C4 Fe1 C5 C6 120.7(5)
C29 Fe1 C5 C4 106.2(4)
C27 Fe1 C5 C4 -172.5(5)
C25 Fe1 C5 C4 66.1(5)
C28 Fe1 C5 C4 150.1(4)
C3 Fe1 C5 C4 -38.1(3)
C6 Fe1 C5 C4 -120.7(5)
C26 Fe1 C5 C4 25(3)
C7 Fe1 C5 C4 -82.3(4)
C4 C5 C6 C7 -0.4(6)
Fe1 C5 C6 C7 -60.0(4)
C4 C5 C6 Fe1 59.6(4)
C29 Fe1 C6 C5 70.4(5)
C27 Fe1 C6 C5 151.1(4)
C25 Fe1 C6 C5 49(2)
C28 Fe1 C6 C5 108.5(5)
C3 Fe1 C6 C5 -80.9(4)
C26 Fe1 C6 C5 -173.8(5)
C7 Fe1 C6 C5 -118.2(5)
C4 Fe1 C6 C5 -36.9(3)
C29 Fe1 C6 C7 -171.4(4)
C27 Fe1 C6 C7 -90.7(5)
C25 Fe1 C6 C7 167(2)
C28 Fe1 C6 C7 -133.3(4)
C5 Fe1 C6 C7 118.2(5)
C3 Fe1 C6 C7 37.3(3)
C26 Fe1 C6 C7 -55.7(6)
C4 Fe1 C6 C7 81.3(4)
C4 C3 C7 C6 -2.2(6)
C2 C3 C7 C6 177.6(5)
Fe1 C3 C7 C6 58.4(4)
C4 C3 C7 C14 174.1(5)
C2 C3 C7 C14 -6.1(9)
Fe1 C3 C7 C14 -125.3(6)
C4 C3 C7 Fe1 -60.6(4)
C2 C3 C7 Fe1 119.2(6)
C5 C6 C7 C3 1.6(6)
Fe1 C6 C7 C3 -58.2(4)
C5 C6 C7 C14 -174.7(5)
Fe1 C6 C7 C14 125.5(6)
C5 C6 C7 Fe1 59.9(4)
C29 Fe1 C7 C3 172.2(18)
C27 Fe1 C7 C3 -134.2(4)
C25 Fe1 C7 C3 -57.3(6)
C28 Fe1 C7 C3 -171.6(4)
C5 Fe1 C7 C3 82.1(4)
C6 Fe1 C7 C3 120.1(5)
C26 Fe1 C7 C3 -91.3(4)
C4 Fe1 C7 C3 38.1(3)
C29 Fe1 C7 C6 52(2)
C27 Fe1 C7 C6 105.6(5)
C25 Fe1 C7 C6 -177.4(5)
C28 Fe1 C7 C6 68.3(5)
C5 Fe1 C7 C6 -38.0(3)
C3 Fe1 C7 C6 -120.1(5)
C26 Fe1 C7 C6 148.6(4)
C4 Fe1 C7 C6 -82.0(4)
C29 Fe1 C7 C14 -68(2)
C27 Fe1 C7 C14 -14.1(7)
C25 Fe1 C7 C14 62.9(8)
C28 Fe1 C7 C14 -51.4(7)
C5 Fe1 C7 C14 -157.8(7)
C3 Fe1 C7 C14 120.2(7)
C6 Fe1 C7 C14 -119.7(7)
C26 Fe1 C7 C14 28.8(7)
C4 Fe1 C7 C14 158.3(7)
C5 C4 C8 C9 -124.7(7)
C3 C4 C8 C9 48.0(9)
Fe1 C4 C8 C9 140.8(6)
C5 C4 C8 C13 55.9(8)
C3 C4 C8 C13 -131.3(6)
Fe1 C4 C8 C13 -38.6(9)
C13 C8 C9 C10 0.7(10)
C4 C8 C9 C10 -178.7(6)
C8 C9 C10 C11 -2.6(11)
C9 C10 C11 C12 2.6(11)
C9 C10 C11 Br1 -177.2(5)
C10 C11 C12 C13 -0.8(10)
Br1 C11 C12 C13 179.0(4)
C11 C12 C13 C8 -1.2(9)
C9 C8 C13 C12 1.2(9)
C4 C8 C13 C12 -179.4(6)
C3 C7 C14 C15 -40.1(8)
C6 C7 C14 C15 135.6(6)
Fe1 C7 C14 C15 -132.3(5)
C3 C7 C14 C19 143.1(6)
C6 C7 C14 C19 -41.3(9)
Fe1 C7 C14 C19 50.9(8)
C19 C14 C15 C16 -0.1(9)
C7 C14 C15 C16 -177.2(6)
C14 C15 C16 C17 1.0(10)
C15 C16 C17 C18 -1.8(10)
C15 C16 C17 Br2 178.8(5)
C16 C17 C18 C19 1.7(10)
Br2 C17 C18 C19 -179.0(4)
C15 C14 C19 C18 0.0(9)
C7 C14 C19 C18 176.9(5)
C17 C18 C19 C14 -0.8(9)
C24 N2 C20 C21 1.3(10)
C24 N2 C20 C1 -179.4(6)
O1 C1 C20 N2 -173.7(6)
N1 C1 C20 N2 8.1(8)
O1 C1 C20 C21 5.6(9)
N1 C1 C20 C21 -172.6(5)
N2 C20 C21 C22 -1.3(10)
C1 C20 C21 C22 179.4(6)
C20 C21 C22 C23 1.3(11)
C21 C22 C23 C24 -1.2(12)
C20 N2 C24 C23 -1.2(12)
C22 C23 C24 N2 1.2(13)
C27 Fe1 C25 C29 -80.6(5)
C28 Fe1 C25 C29 -37.5(4)
C5 Fe1 C25 C29 68.1(6)
C3 Fe1 C25 C29 151.9(4)
C6 Fe1 C25 C29 25(3)
C26 Fe1 C25 C29 -118.3(6)
C7 Fe1 C25 C29 -170.7(5)
C4 Fe1 C25 C29 107.6(5)
C29 Fe1 C25 C26 118.3(6)
C27 Fe1 C25 C26 37.7(4)
C28 Fe1 C25 C26 80.8(5)
C5 Fe1 C25 C26 -173.6(4)
C3 Fe1 C25 C26 -89.8(5)
C6 Fe1 C25 C26 143(2)
C7 Fe1 C25 C26 -52.4(7)
C4 Fe1 C25 C26 -134.0(5)
C29 C25 C26 C27 1.1(7)
Fe1 C25 C26 C27 -59.0(5)
C29 C25 C26 Fe1 60.1(4)
C29 Fe1 C26 C27 81.0(5)
C25 Fe1 C26 C27 119.0(7)
C28 Fe1 C26 C27 37.4(5)
C5 Fe1 C26 C27 165(2)
C3 Fe1 C26 C27 -134.1(5)
C6 Fe1 C26 C27 -54.3(7)
C7 Fe1 C26 C27 -90.5(5)
C4 Fe1 C26 C27 -172.8(4)
C29 Fe1 C26 C25 -37.9(4)
C27 Fe1 C26 C25 -119.0(7)
C28 Fe1 C26 C25 -81.6(5)
C5 Fe1 C26 C25 46(3)
C3 Fe1 C26 C25 106.9(5)
C6 Fe1 C26 C25 -173.3(4)
C7 Fe1 C26 C25 150.6(4)
C4 Fe1 C26 C25 68.2(6)
C25 C26 C27 C28 -1.4(8)
Fe1 C26 C27 C28 -60.5(5)
C25 C26 C27 Fe1 59.1(5)
C29 Fe1 C27 C28 37.6(5)
C25 Fe1 C27 C28 81.2(5)
C5 Fe1 C27 C28 -58.2(7)
C3 Fe1 C27 C28 -174.7(4)
C6 Fe1 C27 C28 -92.0(5)
C26 Fe1 C27 C28 118.9(7)
C7 Fe1 C27 C28 -135.5(5)
C4 Fe1 C27 C28 160.3(18)
C29 Fe1 C27 C26 -81.3(5)
C25 Fe1 C27 C26 -37.7(4)
C28 Fe1 C27 C26 -118.9(7)
C5 Fe1 C27 C26 -177.1(4)
C3 Fe1 C27 C26 66.4(6)
C6 Fe1 C27 C26 149.1(4)
C7 Fe1 C27 C26 105.6(5)
C4 Fe1 C27 C26 41(2)
C26 C27 C28 C29 1.2(8)
Fe1 C27 C28 C29 -59.3(5)
C26 C27 C28 Fe1 60.5(5)
C29 Fe1 C28 C27 -119.1(7)
C25 Fe1 C28 C27 -81.7(5)
C5 Fe1 C28 C27 147.7(5)
C3 Fe1 C28 C27 26(2)
C6 Fe1 C28 C27 104.4(5)
C26 Fe1 C28 C27 -37.9(5)
C7 Fe1 C28 C27 64.3(6)
C4 Fe1 C28 C27 -175.1(5)
C27 Fe1 C28 C29 119.1(7)
C25 Fe1 C28 C29 37.5(4)
C5 Fe1 C28 C29 -93.2(5)
C3 Fe1 C28 C29 145.3(17)
C6 Fe1 C28 C29 -136.5(5)
C26 Fe1 C28 C29 81.3(5)
C7 Fe1 C28 C29 -176.6(4)
C4 Fe1 C28 C29 -55.9(7)
C26 C25 C29 C28 -0.4(7)
Fe1 C25 C29 C28 60.1(5)
C26 C25 C29 Fe1 -60.5(4)
C27 C28 C29 C25 -0.5(8)
Fe1 C28 C29 C25 -60.0(4)
C27 C28 C29 Fe1 59.5(5)
C27 Fe1 C29 C25 82.0(5)
C28 Fe1 C29 C25 119.2(6)
C5 Fe1 C29 C25 -135.2(4)
C3 Fe1 C29 C25 -51.4(7)
C6 Fe1 C29 C25 -176.3(4)
C26 Fe1 C29 C25 38.1(4)
C7 Fe1 C29 C25 138.0(19)
C4 Fe1 C29 C25 -90.6(5)
C27 Fe1 C29 C28 -37.3(5)
C25 Fe1 C29 C28 -119.2(6)
C5 Fe1 C29 C28 105.6(5)
C3 Fe1 C29 C28 -170.7(5)
C6 Fe1 C29 C28 64.5(6)
C26 Fe1 C29 C28 -81.1(5)
C7 Fe1 C29 C28 19(2)
C4 Fe1 C29 C28 150.2(5)
C31 N3 C30 O2 11.0(9)
C31 N3 C30 C49 -166.3(5)
C30 N3 C31 C32 139.9(5)
N3 C31 C32 C33 -37.8(7)
N3 C31 C32 C36 139.3(5)
N3 C31 C32 Fe2 52.0(6)
C35 Fe2 C32 C33 -81.1(4)
C36 Fe2 C32 C33 -118.7(5)
C56 Fe2 C32 C33 170.5(4)
C55 Fe2 C32 C33 -156.1(14)
C34 Fe2 C32 C33 -37.3(3)
C54 Fe2 C32 C33 52.0(6)
C58 Fe2 C32 C33 88.1(4)
C57 Fe2 C32 C33 130.7(4)
C35 Fe2 C32 C36 37.7(3)
C56 Fe2 C32 C36 -70.8(5)
C55 Fe2 C32 C36 -37.4(16)
C34 Fe2 C32 C36 81.5(3)
C54 Fe2 C32 C36 170.7(5)
C58 Fe2 C32 C36 -153.1(4)
C57 Fe2 C32 C36 -110.6(4)
C33 Fe2 C32 C36 118.7(5)
C35 Fe2 C32 C31 157.4(5)
C36 Fe2 C32 C31 119.7(6)
C56 Fe2 C32 C31 48.9(6)
C55 Fe2 C32 C31 82.3(15)
C34 Fe2 C32 C31 -158.8(5)
C54 Fe2 C32 C31 -69.6(7)
C58 Fe2 C32 C31 -33.4(6)
C57 Fe2 C32 C31 9.2(6)
C33 Fe2 C32 C31 -121.5(6)
C36 C32 C33 C34 -1.5(6)
C31 C32 C33 C34 176.0(5)
Fe2 C32 C33 C34 57.8(4)
C36 C32 C33 C43 173.9(5)
C31 C32 C33 C43 -8.6(8)
Fe2 C32 C33 C43 -126.9(6)
C36 C32 C33 Fe2 -59.2(3)
C31 C32 C33 Fe2 118.3(5)
C35 Fe2 C33 C34 -37.5(3)
C36 Fe2 C33 C34 -81.7(4)
C56 Fe2 C33 C34 -168.0(14)
C55 Fe2 C33 C34 52.6(6)
C54 Fe2 C33 C34 87.1(4)
C58 Fe2 C33 C34 129.4(4)
C32 Fe2 C33 C34 -120.0(5)
C57 Fe2 C33 C34 167.9(4)
C35 Fe2 C33 C32 82.5(3)
C36 Fe2 C33 C32 38.3(3)
C56 Fe2 C33 C32 -48.0(16)
C55 Fe2 C33 C32 172.6(4)
C34 Fe2 C33 C32 120.0(5)
C54 Fe2 C33 C32 -152.8(4)
C58 Fe2 C33 C32 -110.6(4)
C57 Fe2 C33 C32 -72.0(5)
C35 Fe2 C33 C43 -156.6(6)
C36 Fe2 C33 C43 159.2(6)
C56 Fe2 C33 C43 72.9(16)
C55 Fe2 C33 C43 -66.6(8)
C34 Fe2 C33 C43 -119.1(7)
C54 Fe2 C33 C43 -32.0(7)
C58 Fe2 C33 C43 10.3(6)
C32 Fe2 C33 C43 120.9(7)
C57 Fe2 C33 C43 48.8(7)
C32 C33 C34 C35 0.7(6)
C43 C33 C34 C35 -174.7(5)
Fe2 C33 C34 C35 58.7(4)
C32 C33 C34 Fe2 -58.0(4)
C43 C33 C34 Fe2 126.6(6)
C36 Fe2 C34 C35 -38.1(3)
C56 Fe2 C34 C35 56.5(6)
C55 Fe2 C34 C35 88.1(4)
C54 Fe2 C34 C35 130.7(4)
C58 Fe2 C34 C35 167.9(4)
C32 Fe2 C34 C35 -82.4(4)
C57 Fe2 C34 C35 -172.8(12)
C33 Fe2 C34 C35 -119.8(5)
C35 Fe2 C34 C33 119.8(5)
C36 Fe2 C34 C33 81.6(4)
C56 Fe2 C34 C33 176.2(5)
C55 Fe2 C34 C33 -152.2(4)
C54 Fe2 C34 C33 -109.5(4)
C58 Fe2 C34 C33 -72.3(5)
C32 Fe2 C34 C33 37.3(3)
C57 Fe2 C34 C33 -53.0(14)
C33 C34 C35 C36 0.4(6)
Fe2 C34 C35 C36 60.2(4)
C33 C34 C35 Fe2 -59.8(4)
C36 Fe2 C35 C34 118.9(5)
C56 Fe2 C35 C34 -150.7(4)
C55 Fe2 C35 C34 -108.7(4)
C54 Fe2 C35 C34 -69.3(5)
C58 Fe2 C35 C34 -48.3(13)
C32 Fe2 C35 C34 81.2(4)
C57 Fe2 C35 C34 177.2(5)
C33 Fe2 C35 C34 37.4(3)
C56 Fe2 C35 C36 90.4(4)
C55 Fe2 C35 C36 132.4(4)
C34 Fe2 C35 C36 -118.9(5)
C54 Fe2 C35 C36 171.8(4)
C58 Fe2 C35 C36 -167.2(11)
C32 Fe2 C35 C36 -37.7(3)
C57 Fe2 C35 C36 58.3(6)
C33 Fe2 C35 C36 -81.5(3)
C34 C35 C36 C32 -1.3(6)
Fe2 C35 C36 C32 59.0(3)
C34 C35 C36 C37 171.8(5)
Fe2 C35 C36 C37 -127.9(5)
C34 C35 C36 Fe2 -60.3(4)
C33 C32 C36 C35 1.7(6)
C31 C32 C36 C35 -175.8(5)
Fe2 C32 C36 C35 -58.4(4)
C33 C32 C36 C37 -171.5(5)
C31 C32 C36 C37 11.0(8)
Fe2 C32 C36 C37 128.5(5)
C33 C32 C36 Fe2 60.1(3)
C31 C32 C36 Fe2 -117.5(5)
C56 Fe2 C36 C35 -108.4(5)
C55 Fe2 C36 C35 -68.2(5)
C34 Fe2 C36 C35 37.9(3)
C54 Fe2 C36 C35 -34.6(14)
C58 Fe2 C36 C35 174.4(5)
C32 Fe2 C36 C35 119.6(5)
C57 Fe2 C36 C35 -151.3(4)
C33 Fe2 C36 C35 81.7(4)
C35 Fe2 C36 C32 -119.6(5)
C56 Fe2 C36 C32 132.0(4)
C55 Fe2 C36 C32 172.2(4)
C34 Fe2 C36 C32 -81.7(4)
C54 Fe2 C36 C32 -154.2(12)
C58 Fe2 C36 C32 54.8(6)
C57 Fe2 C36 C32 89.2(4)
C33 Fe2 C36 C32 -37.9(3)
C35 Fe2 C36 C37 120.1(7)
C56 Fe2 C36 C37 11.7(7)
C55 Fe2 C36 C37 51.9(7)
C34 Fe2 C36 C37 158.0(6)
C54 Fe2 C36 C37 85.5(14)
C58 Fe2 C36 C37 -65.5(8)
C32 Fe2 C36 C37 -120.3(7)
C57 Fe2 C36 C37 -31.1(7)
C33 Fe2 C36 C37 -158.2(6)
C35 C36 C37 C42 46.0(8)
C32 C36 C37 C42 -142.0(5)
Fe2 C36 C37 C42 -47.4(8)
C35 C36 C37 C38 -128.3(6)
C32 C36 C37 C38 43.6(8)
Fe2 C36 C37 C38 138.2(5)
C42 C37 C38 C39 -0.2(8)
C36 C37 C38 C39 174.4(5)
C37 C38 C39 C40 -0.6(9)
C38 C39 C40 C41 1.0(9)
C38 C39 C40 Br3 -179.6(4)
C39 C40 C41 C42 -0.7(10)
Br3 C40 C41 C42 180.0(4)
C40 C41 C42 C37 -0.2(9)
C38 C37 C42 C41 0.6(8)
C36 C37 C42 C41 -173.9(5)
C34 C33 C43 C48 -53.4(8)
C32 C33 C43 C48 132.1(6)
Fe2 C33 C43 C48 38.6(8)
C34 C33 C43 C44 125.3(6)
C32 C33 C43 C44 -49.2(8)
Fe2 C33 C43 C44 -142.7(5)
C48 C43 C44 C45 -1.4(8)
C33 C43 C44 C45 179.8(5)
C43 C44 C45 C46 0.7(9)
C44 C45 C46 C47 -0.2(9)
C44 C45 C46 Br4 179.4(4)
C45 C46 C47 C48 0.5(10)
Br4 C46 C47 C48 -179.1(5)
C46 C47 C48 C43 -1.2(10)
C44 C43 C48 C47 1.6(9)
C33 C43 C48 C47 -179.7(6)
C53 N4 C49 C50 -0.9(9)
C53 N4 C49 C30 176.7(6)
O2 C30 C49 N4 -170.2(5)
N3 C30 C49 N4 7.1(8)
O2 C30 C49 C50 7.4(9)
N3 C30 C49 C50 -175.3(6)
N4 C49 C50 C51 0.4(11)
C30 C49 C50 C51 -177.1(6)
C49 C50 C51 C52 0.3(12)
C50 C51 C52 C53 -0.4(12)
C49 N4 C53 C52 0.8(11)
C51 C52 C53 N4 -0.1(12)
C35 Fe2 C54 C58 173.1(4)
C36 Fe2 C54 C58 -158.1(12)
C56 Fe2 C54 C58 -79.9(5)
C55 Fe2 C54 C58 -117.6(6)
C34 Fe2 C54 C58 133.2(4)
C32 Fe2 C54 C58 55.3(7)
C57 Fe2 C54 C58 -36.6(4)
C33 Fe2 C54 C58 90.1(5)
C35 Fe2 C54 C55 -69.3(6)
C36 Fe2 C54 C55 -40.5(15)
C56 Fe2 C54 C55 37.7(4)
C34 Fe2 C54 C55 -109.2(5)
C58 Fe2 C54 C55 117.6(6)
C32 Fe2 C54 C55 172.9(5)
C57 Fe2 C54 C55 81.0(5)
C33 Fe2 C54 C55 -152.2(5)
C58 C54 C55 C56 0.7(7)
Fe2 C54 C55 C56 -60.4(4)
C58 C54 C55 Fe2 61.1(4)
C35 Fe2 C55 C56 -111.3(5)
C36 Fe2 C55 C56 -71.4(5)
C34 Fe2 C55 C56 -154.6(4)
C54 Fe2 C55 C56 118.2(6)
C58 Fe2 C55 C56 80.4(5)
C32 Fe2 C55 C56 -39.5(16)
C57 Fe2 C55 C56 37.5(4)
C33 Fe2 C55 C56 170.3(5)
C35 Fe2 C55 C54 130.5(5)
C36 Fe2 C55 C54 170.4(4)
C56 Fe2 C55 C54 -118.2(6)
C34 Fe2 C55 C54 87.2(5)
C58 Fe2 C55 C54 -37.7(4)
C32 Fe2 C55 C54 -157.7(13)
C57 Fe2 C55 C54 -80.7(5)
C33 Fe2 C55 C54 52.2(7)
C54 C55 C56 C57 -0.6(7)
Fe2 C55 C56 C57 -60.9(4)
C54 C55 C56 Fe2 60.3(5)
C35 Fe2 C56 C55 85.5(5)
C36 Fe2 C56 C55 130.0(5)
C34 Fe2 C56 C55 47.8(7)
C54 Fe2 C56 C55 -38.3(4)
C58 Fe2 C56 C55 -81.3(5)
C32 Fe2 C56 C55 171.6(4)
C57 Fe2 C56 C55 -118.9(6)
C33 Fe2 C56 C55 -147.3(14)
C35 Fe2 C56 C57 -155.6(4)
C36 Fe2 C56 C57 -111.1(5)
C55 Fe2 C56 C57 118.9(6)
C34 Fe2 C56 C57 166.6(5)
C54 Fe2 C56 C57 80.6(5)
C58 Fe2 C56 C57 37.6(4)
C32 Fe2 C56 C57 -69.5(5)
C33 Fe2 C56 C57 -28.4(17)
C55 C56 C57 C58 0.3(7)
Fe2 C56 C57 C58 -60.1(4)
C55 C56 C57 Fe2 60.4(5)
C35 Fe2 C57 C58 166.0(5)
C36 Fe2 C57 C58 -154.3(4)
C56 Fe2 C57 C58 118.2(6)
C55 Fe2 C57 C58 80.7(5)
C34 Fe2 C57 C58 -23.5(15)
C54 Fe2 C57 C58 36.6(4)
C32 Fe2 C57 C58 -109.5(5)
C33 Fe2 C57 C58 -67.9(5)
C35 Fe2 C57 C56 47.9(7)
C36 Fe2 C57 C56 87.6(5)
C55 Fe2 C57 C56 -37.5(4)
C34 Fe2 C57 C56 -141.7(13)
C54 Fe2 C57 C56 -81.5(5)
C58 Fe2 C57 C56 -118.2(6)
C32 Fe2 C57 C56 132.3(4)
C33 Fe2 C57 C56 174.0(4)
C55 C54 C58 C57 -0.5(7)
Fe2 C54 C58 C57 60.1(4)
C55 C54 C58 Fe2 -60.5(4)
C56 C57 C58 C54 0.1(7)
Fe2 C57 C58 C54 -59.6(5)
C56 C57 C58 Fe2 59.7(4)
C35 Fe2 C58 C54 -25.9(14)
C36 Fe2 C58 C54 171.5(5)
C56 Fe2 C58 C54 82.2(5)
C55 Fe2 C58 C54 38.7(4)
C34 Fe2 C58 C54 -65.7(5)
C32 Fe2 C58 C54 -150.9(4)
C57 Fe2 C58 C54 120.2(6)
C33 Fe2 C58 C54 -107.0(4)
C35 Fe2 C58 C57 -146.1(11)
C36 Fe2 C58 C57 51.3(7)
C56 Fe2 C58 C57 -38.0(4)
C55 Fe2 C58 C57 -81.5(5)
C34 Fe2 C58 C57 174.1(4)
C54 Fe2 C58 C57 -120.2(6)
C32 Fe2 C58 C57 88.9(5)
C33 Fe2 C58 C57 132.8(5)
